data_2223467
loop_
_publ_author_name
'Guo, Zhenghua'
'Li, Lianzhi'
'Xu, Tao'
'Li, Jinghong'
'Wang, Daqi'

_publ_section_title Aqua{6,6'-dimethoxy-2,2'-[ethane-1,2-diylbis(nitrilomethylidyne)]diphenolato}nickel(II)
_journal_coeditor_code LH2877
_journal_issue 10
_journal_name_full 'Acta Crystallographica Section E'
_journal_page_first m1158
_journal_page_last m1159
_journal_paper_doi 10.1107/S1600536809034278
_journal_volume 65
_journal_year 2009
_chemical_formula_iupac '[Ni (C18 H18 N2 O4) (H2 O)]'
_chemical_formula_moiety 'C18 H20 N2 Ni O5'
_chemical_formula_sum 'C18 H20 N2 Ni O5'
_chemical_formula_weight 403.07
_chemical_name_systematic
;
Aqua{6,6'-dimethoxy-2,2'-[ethane-1,2-
diylbis(nitrilomethylidyne)]diphenolato}nickel(II)
;
_space_group_IT_number 62
_symmetry_cell_setting orthorhombic
_symmetry_space_group_name_Hall '-P 2ac 2n'
_symmetry_space_group_name_H-M 'P n m a'
_atom_sites_solution_hydrogens geom
_atom_sites_solution_primary direct
_atom_sites_solution_secondary difmap
_audit_creation_method SHELXL-97
_cell_angle_alpha 90.00
_cell_angle_beta 90.00
_cell_angle_gamma 90.00
_cell_formula_units_Z 4
_cell_length_a 9.2712(11)
_cell_length_b 24.763(3)
_cell_length_c 7.5185(10)
_cell_measurement_reflns_used 3742
_cell_measurement_temperature 298(2)
_cell_measurement_theta_max 27.902
_cell_measurement_theta_min 2.468
_cell_volume 1726.1(4)
_computing_cell_refinement 'SAINT (Siemens, 1996)'
_computing_data_collection 'SMART (Siemens, 1996)'
_computing_data_reduction 'SAINT (Siemens, 1996)'
_computing_molecular_graphics 'SHELXTL (Sheldrick, 2008)'
_computing_publication_material 'SHELXTL (Sheldrick, 2008)'
_computing_structure_refinement 'SHELXL97 (Sheldrick, 2008)'
_computing_structure_solution 'SHELXS97 (Sheldrick, 2008)'
_diffrn_ambient_temperature 298(2)
_diffrn_measured_fraction_theta_full 0.999
_diffrn_measured_fraction_theta_max 0.999
_diffrn_measurement_device_type 'Bruker SMART 1000 CCD area-detector'
_diffrn_measurement_method '\f and \w'
_diffrn_radiation_monochromator graphite
_diffrn_radiation_source 'fine-focus sealed tube'
_diffrn_radiation_type MoK\a
_diffrn_radiation_wavelength 0.71073
_diffrn_reflns_av_R_equivalents 0.0286
_diffrn_reflns_av_sigmaI/netI 0.0200
_diffrn_reflns_limit_h_max 11
_diffrn_reflns_limit_h_min -11
_diffrn_reflns_limit_k_max 27
_diffrn_reflns_limit_k_min -29
_diffrn_reflns_limit_l_max 8
_diffrn_reflns_limit_l_min -5
_diffrn_reflns_number 7520
_diffrn_reflns_theta_full 25.00
_diffrn_reflns_theta_max 25.00
_diffrn_reflns_theta_min 1.64
_exptl_absorpt_coefficient_mu 1.157
_exptl_absorpt_correction_T_max 0.7530
_exptl_absorpt_correction_T_min 0.6067
_exptl_absorpt_correction_type multi-scan
_exptl_absorpt_process_details '(SADABS; Sheldrick, 1996)'
_exptl_crystal_colour green
_exptl_crystal_density_diffrn 1.551
_exptl_crystal_density_method 'not measured'
_exptl_crystal_description block
_exptl_crystal_F_000 840
_exptl_crystal_size_max 0.48
_exptl_crystal_size_mid 0.42
_exptl_crystal_size_min 0.26
_refine_diff_density_max 0.163
_refine_diff_density_min -0.528
_refine_ls_extinction_method none
_refine_ls_goodness_of_fit_ref 1.186
_refine_ls_hydrogen_treatment constr
_refine_ls_matrix_type full
_refine_ls_number_parameters 131
_refine_ls_number_reflns 1550
_refine_ls_number_restraints 0
_refine_ls_restrained_S_all 1.186
_refine_ls_R_factor_all 0.0378
_refine_ls_R_factor_gt 0.0311
_refine_ls_shift/su_max 0.001
_refine_ls_shift/su_mean 0.000
_refine_ls_structure_factor_coef Fsqd
_refine_ls_weighting_details 'calc w=1/[\s^2^(Fo^2^)+(0.0321P)^2^+0.8008P] where P=(Fo^2^+2Fc^2^)/3'
_refine_ls_weighting_scheme calc
_refine_ls_wR_factor_gt 0.0748
_refine_ls_wR_factor_ref 0.0779
_reflns_number_gt 1368
_reflns_number_total 1550
_reflns_threshold_expression I>2\s(I)
_cod_data_source_file lh2877.cif
_cod_data_source_block I
_cod_depositor_comments
;
The following automatic conversions were performed:
'_symmetry_cell_setting' value 'Orthorhombic' changed to 'orthorhombic'
according to '/home/saulius/struct/CIF-dictionaries/cif_core.dic'
dictionary named 'cif_core.dic' version 2.4.1 from 2010-06-29.

Automatic conversion script
Id: cif_fix_enum 1527 2010-12-29 10:47:43Z saulius 

The following automatic conversions were performed:

'_symmetry_cell_setting' value 'Orthorhombic' changed to
'orthorhombic' according to
/home/saulius/struct/CIF-dictionaries/cif_core.dic dictionary named
'cif_core.dic' version 2.4.1 from 2010-06-29.

Automatic conversion script
Id: cif_fix_values 1715 2011-07-08 13:25:40Z adriana 
;
_cod_database_code 2223467
_cod_database_fobs_code 2223467

loop_
_symmetry_equiv_pos_as_xyz
'x, y, z'
'-x+1/2, -y, z+1/2'
'-x, y+1/2, -z'
'x+1/2, -y+1/2, -z+1/2'
'-x, -y, -z'
'x-1/2, y, -z-1/2'
'x, -y-1/2, z'
'-x-1/2, y-1/2, z-1/2'

loop_
_atom_site_type_symbol
_atom_site_label
_atom_site_fract_x
_atom_site_fract_y
_atom_site_fract_z
_atom_site_U_iso_or_equiv
_atom_site_adp_type
_atom_site_calc_flag
_atom_site_refinement_flags
_atom_site_occupancy
_atom_site_disorder_assembly
_atom_site_disorder_group
Ni Ni1 0.42518(4) 0.7500 0.52345(5) 0.03327(16) Uani d S 1 . .
N N1 0.5687(2) 0.69791(9) 0.4405(3) 0.0577(6) Uani d . 1 . .
O O1 0.28010(18) 0.69435(6) 0.5505(2) 0.0442(4) Uani d . 1 . .
O O2 0.04869(19) 0.63591(7) 0.5874(3) 0.0602(5) Uani d . 1 . .
O O3 0.5119(2) 0.7500 0.8191(3) 0.0477(6) Uani d S 1 . .
H H3 0.5568 0.7224 0.8569 0.057 Uiso d R 1 . .
C C1 0.5493(3) 0.64757(11) 0.4103(4) 0.0545(7) Uani d . 1 . .
H H1 0.6273 0.6282 0.3657 0.065 Uiso calc R 1 . .
C C2 0.4180(3) 0.61846(10) 0.4391(3) 0.0451(6) Uani d . 1 . .
C C3 0.2919(3) 0.64343(9) 0.5057(3) 0.0402(6) Uani d . 1 . .
C C4 0.1686(3) 0.60950(10) 0.5265(3) 0.0460(6) Uani d . 1 . .
C C5 0.1735(3) 0.55512(11) 0.4884(4) 0.0587(8) Uani d . 1 . .
H H5 0.0919 0.5339 0.5055 0.070 Uiso calc R 1 . .
C C6 0.2999(4) 0.53165(11) 0.4244(4) 0.0675(9) Uani d . 1 . .
H H6 0.3025 0.4950 0.3984 0.081 Uiso calc R 1 . .
C C7 0.4188(3) 0.56250(11) 0.4003(4) 0.0592(7) Uani d . 1 . .
H H7 0.5028 0.5466 0.3574 0.071 Uiso calc R 1 . .
C C8 -0.0821(3) 0.60639(13) 0.5993(4) 0.0647(8) Uani d . 1 . .
H H8A -0.1042 0.5908 0.4855 0.097 Uiso calc R 1 . .
H H8B -0.1587 0.6302 0.6344 0.097 Uiso calc R 1 . .
H H8C -0.0719 0.5782 0.6859 0.097 Uiso calc R 1 . .
C C9 0.7178(7) 0.7189(3) 0.4502(9) 0.0473(14) Uani d P 0.50 . .
H H9A 0.7867 0.6957 0.3901 0.057 Uiso d PR 0.50 . .
H H9B 0.7479 0.7246 0.5723 0.057 Uiso d PR 0.50 . .
C C10 0.6943(7) 0.7720(3) 0.3518(9) 0.0544(17) Uani d P 0.50 . .
H H10A 0.7810 0.7939 0.3574 0.065 Uiso d PR 0.50 . .
H H10B 0.6726 0.7650 0.2278 0.065 Uiso d PR 0.50 . .

loop_
_atom_site_aniso_label
_atom_site_aniso_U_11
_atom_site_aniso_U_22
_atom_site_aniso_U_33
_atom_site_aniso_U_12
_atom_site_aniso_U_13
_atom_site_aniso_U_23
Ni1 0.0290(2) 0.0330(2) 0.0378(3) 0.000 0.00299(18) 0.000
N1 0.0405(12) 0.0549(14) 0.0778(16) -0.0030(10) 0.0128(12) -0.0225(12)
O1 0.0373(9) 0.0355(9) 0.0597(11) -0.0010(7) 0.0046(8) -0.0087(8)
O2 0.0454(11) 0.0488(11) 0.0864(14) -0.0098(9) 0.0128(10) -0.0104(10)
O3 0.0477(14) 0.0425(13) 0.0530(15) 0.000 -0.0102(12) 0.000
C1 0.0427(15) 0.0547(17) 0.0660(18) 0.0056(13) 0.0070(13) -0.0214(14)
C2 0.0498(15) 0.0426(14) 0.0428(14) 0.0031(12) 0.0001(12) -0.0074(11)
C3 0.0437(14) 0.0385(13) 0.0386(13) 0.0008(11) -0.0034(11) -0.0022(10)
C4 0.0468(15) 0.0422(14) 0.0492(15) -0.0034(11) 0.0006(12) -0.0051(11)
C5 0.0609(18) 0.0424(15) 0.073(2) -0.0111(13) 0.0024(15) -0.0039(13)
C6 0.081(2) 0.0335(14) 0.088(2) 0.0001(15) 0.0074(19) -0.0114(14)
C7 0.0620(18) 0.0454(15) 0.0703(19) 0.0081(14) 0.0064(15) -0.0127(14)
C8 0.0517(17) 0.075(2) 0.0676(19) -0.0234(15) 0.0137(15) -0.0146(16)
C9 0.035(3) 0.051(3) 0.056(4) 0.005(2) 0.000(3) -0.012(3)
C10 0.036(3) 0.062(4) 0.065(4) -0.001(3) 0.011(3) 0.010(3)

loop_
_atom_type_symbol
_atom_type_description
_atom_type_scat_dispersion_real
_atom_type_scat_dispersion_imag
_atom_type_scat_source
C C 0.0033 0.0016 'International Tables Vol C Tables 4.2.6.8 and 6.1.1.4'
H H 0.0000 0.0000 'International Tables Vol C Tables 4.2.6.8 and 6.1.1.4'
N N 0.0061 0.0033 'International Tables Vol C Tables 4.2.6.8 and 6.1.1.4'
O O 0.0106 0.0060 'International Tables Vol C Tables 4.2.6.8 and 6.1.1.4'
Ni Ni 0.3393 1.1124 'International Tables Vol C Tables 4.2.6.8 and 6.1.1.4'

loop_
_geom_angle_atom_site_label_1
_geom_angle_atom_site_label_2
_geom_angle_atom_site_label_3
_geom_angle_site_symmetry_1
_geom_angle_site_symmetry_3
_geom_angle
_geom_angle_publ_flag
O1 Ni1 O1 . 7_575 90.74(10) y
O1 Ni1 N1 . 7_575 167.34(9) y
O1 Ni1 N1 7_575 7_575 92.11(8) ?
O1 Ni1 N1 . . 92.11(8) y
O1 Ni1 N1 7_575 . 167.34(9) n
N1 Ni1 N1 7_575 . 82.55(14) y
O1 Ni1 O3 . . 97.90(7) y
O1 Ni1 O3 7_575 . 97.90(7) ?
N1 Ni1 O3 7_575 . 93.93(9) ?
N1 Ni1 O3 . . 93.93(9) y
C1 N1 C9 . . 118.9(3) ?
C1 N1 C10 . 7_575 120.1(3) ?
C9 N1 C10 . 7_575 30.8(3) ?
C1 N1 Ni1 . . 127.10(19) ?
C9 N1 Ni1 . . 112.9(3) ?
C10 N1 Ni1 7_575 . 109.6(3) ?
C3 O1 Ni1 . . 126.86(15) ?
C4 O2 C8 . . 118.0(2) ?
Ni1 O3 H3 . . 118.8 ?
N1 C1 C2 . . 125.7(2) ?
N1 C1 H1 . . 117.2 ?
C2 C1 H1 . . 117.2 ?
C3 C2 C7 . . 120.3(2) ?
C3 C2 C1 . . 122.4(2) ?
C7 C2 C1 . . 117.2(2) ?
O1 C3 C2 . . 125.5(2) ?
O1 C3 C4 . . 118.1(2) ?
C2 C3 C4 . . 116.3(2) ?
O2 C4 C5 . . 124.3(2) ?
O2 C4 C3 . . 113.9(2) ?
C5 C4 C3 . . 121.7(3) ?
C4 C5 C6 . . 120.5(3) ?
C4 C5 H5 . . 119.8 ?
C6 C5 H5 . . 119.8 ?
C7 C6 C5 . . 119.7(3) ?
C7 C6 H6 . . 120.1 ?
C5 C6 H6 . . 120.1 ?
C6 C7 C2 . . 121.4(3) ?
C6 C7 H7 . . 119.3 ?
C2 C7 H7 . . 119.3 ?
O2 C8 H8A . . 109.5 ?
O2 C8 H8B . . 109.5 ?
H8A C8 H8B . . 109.5 ?
O2 C8 H8C . . 109.5 ?
H8A C8 H8C . . 109.5 ?
H8B C8 H8C . . 109.5 ?
C10 C9 N1 7_575 . 78.4(8) ?
C10 C9 C10 7_575 . 43.4(8) ?
N1 C9 C10 . . 98.4(5) ?
C10 C9 C9 7_575 7_575 73.8(8) ?
N1 C9 C9 . 7_575 110.6(3) ?
C10 C9 C9 . 7_575 30.4(3) ?
C10 C9 H9A 7_575 . 85.1 ?
N1 C9 H9A . . 112.6 ?
C10 C9 H9A . . 112.2 ?
C9 C9 H9A 7_575 . 126.2 ?
C10 C9 H9B 7_575 . 155.4 ?
N1 C9 H9B . . 111.5 ?
C10 C9 H9B . . 112.0 ?
C9 C9 H9B 7_575 . 81.6 ?
H9A C9 H9B . . 109.8 ?
C9 C10 C10 7_575 7_575 106.2(8) ?
C9 C10 C9 7_575 . 75.9(9) ?
C10 C10 C9 7_575 . 30.4(3) ?
C9 C10 N1 7_575 7_575 70.7(8) ?
C10 C10 N1 7_575 7_575 119.0(3) ?
C9 C10 N1 . 7_575 108.4(5) ?
C9 C10 H10A 7_575 . 65.1 ?
C10 C10 H10A 7_575 . 124.0 ?
C9 C10 H10A . . 110.1 ?
N1 C10 H10A 7_575 . 109.8 ?
C9 C10 H10B 7_575 . 172.9 ?
C10 C10 H10B 7_575 . 79.6 ?
C9 C10 H10B . . 109.9 ?
N1 C10 H10B 7_575 . 110.4 ?
H10A C10 H10B . . 108.4 ?

loop_
_geom_bond_atom_site_label_1
_geom_bond_atom_site_label_2
_geom_bond_site_symmetry_2
_geom_bond_distance
_geom_bond_publ_flag
Ni1 O1 . 1.9364(16) y
Ni1 O1 7_575 1.9364(16) y
Ni1 N1 7_575 1.956(2) y
Ni1 N1 . 1.956(2) y
Ni1 O3 . 2.363(2) y
N1 C1 . 1.280(3) ?
N1 C9 . 1.479(7) ?
N1 C10 7_575 1.535(7) ?
O1 C3 . 1.310(3) ?
O2 C4 . 1.369(3) ?
O2 C8 . 1.419(3) ?
O3 H3 . 0.8501 ?
C1 C2 . 1.431(4) ?
C1 H1 . 0.9300 ?
C2 C3 . 1.414(3) ?
C2 C7 . 1.416(4) ?
C3 C4 . 1.428(3) ?
C4 C5 . 1.377(4) ?
C5 C6 . 1.393(4) ?
C5 H5 . 0.9300 ?
C6 C7 . 1.353(4) ?
C6 H6 . 0.9300 ?
C7 H7 . 0.9300 ?
C8 H8A . 0.9600 ?
C8 H8B . 0.9600 ?
C8 H8C . 0.9600 ?
C9 C10 7_575 0.803(7) ?
C9 C10 . 1.525(7) ?
C9 C9 7_575 1.541(13) ?
C9 H9A . 0.9700 ?
C9 H9B . 0.9700 ?
C10 C9 7_575 0.803(7) ?
C10 C10 7_575 1.092(13) ?
C10 N1 7_575 1.535(7) ?
C10 H10A . 0.9700 ?
C10 H10B . 0.9700 ?

loop_
_geom_hbond_atom_site_label_D
_geom_hbond_atom_site_label_H
_geom_hbond_atom_site_label_A
_geom_hbond_site_symmetry_A
_geom_hbond_distance_DH
_geom_hbond_distance_HA
_geom_hbond_distance_DA
_geom_hbond_angle_DHA
O3 H3 O1 6_657 0.85 2.29 3.007(3) 142.0
O3 H3 O2 6_657 0.85 2.18 2.9313(19) 146.8
C10 H10B O1 4_565 0.97 2.53 3.236(7) 129.9
C9 H9B O3 6_657 0.97 2.66 3.322(7) 126.2

loop_
_geom_torsion_atom_site_label_1
_geom_torsion_atom_site_label_2
_geom_torsion_atom_site_label_3
_geom_torsion_atom_site_label_4
_geom_torsion_site_symmetry_1
_geom_torsion_site_symmetry_2
_geom_torsion_site_symmetry_3
_geom_torsion_site_symmetry_4
_geom_torsion
_geom_torsion_publ_flag
O1 Ni1 N1 C1 . . . . 4.5(3) ?
O1 Ni1 N1 C1 7_575 . . . -98.3(4) ?
N1 Ni1 N1 C1 7_575 . . . -163.9(2) ?
O3 Ni1 N1 C1 . . . . 102.6(3) ?
O1 Ni1 N1 C9 . . . . -162.9(3) ?
O1 Ni1 N1 C9 7_575 . . . 94.2(5) ?
N1 Ni1 N1 C9 7_575 . . . 28.6(4) ?
O3 Ni1 N1 C9 . . . . -64.8(3) ?
O1 Ni1 N1 C10 . . . 7_575 164.1(3) ?
O1 Ni1 N1 C10 7_575 . . 7_575 61.3(5) ?
N1 Ni1 N1 C10 7_575 . . 7_575 -4.3(3) ?
O3 Ni1 N1 C10 . . . 7_575 -97.8(3) ?
O1 Ni1 O1 C3 7_575 . . . 162.41(15) ?
N1 Ni1 O1 C3 7_575 . . . 59.4(4) ?
N1 Ni1 O1 C3 . . . . -5.2(2) ?
O3 Ni1 O1 C3 . . . . -99.51(19) ?
C9 N1 C1 C2 . . . . 163.8(4) ?
C10 N1 C1 C2 7_575 . . . -160.6(4) ?
Ni1 N1 C1 C2 . . . . -2.9(5) ?
N1 C1 C2 C3 . . . . 0.2(5) ?
N1 C1 C2 C7 . . . . -178.9(3) ?
Ni1 O1 C3 C2 . . . . 4.5(3) ?
Ni1 O1 C3 C4 . . . . -176.08(17) ?
C7 C2 C3 O1 . . . . 178.0(3) ?
C1 C2 C3 O1 . . . . -1.0(4) ?
C7 C2 C3 C4 . . . . -1.4(4) ?
C1 C2 C3 C4 . . . . 179.5(2) ?
C8 O2 C4 C5 . . . . -5.1(4) ?
C8 O2 C4 C3 . . . . 175.3(2) ?
O1 C3 C4 O2 . . . . 2.0(3) ?
C2 C3 C4 O2 . . . . -178.5(2) ?
O1 C3 C4 C5 . . . . -177.7(2) ?
C2 C3 C4 C5 . . . . 1.8(4) ?
O2 C4 C5 C6 . . . . 179.1(3) ?
C3 C4 C5 C6 . . . . -1.3(4) ?
C4 C5 C6 C7 . . . . 0.3(5) ?
C5 C6 C7 C2 . . . . 0.1(5) ?
C3 C2 C7 C6 . . . . 0.5(5) ?
C1 C2 C7 C6 . . . . 179.6(3) ?
C1 N1 C9 C10 . . . 7_575 101.3(8) ?
Ni1 N1 C9 C10 . . . 7_575 -90.2(8) ?
C1 N1 C9 C10 . . . . 140.0(4) ?
C10 N1 C9 C10 7_575 . . . 38.8(7) ?
Ni1 N1 C9 C10 . . . . -51.4(4) ?
C1 N1 C9 C9 . . . 7_575 168.8(2) ?
C10 N1 C9 C9 7_575 . . 7_575 67.6(8) ?
Ni1 N1 C9 C9 . . . 7_575 -22.6(3) ?
C10 C9 C10 C9 7_575 . . 7_575 180.000(4) ?
N1 C9 C10 C9 . . . 7_575 116.8(6) ?
N1 C9 C10 C10 . . . 7_575 -63.2(6) ?
C9 C9 C10 C10 7_575 . . 7_575 180.000(10) ?
C10 C9 C10 N1 7_575 . . 7_575 116.3(6) ?
N1 C9 C10 N1 . . . 7_575 53.1(4) ?
C9 C9 C10 N1 7_575 . . 7_575 -63.7(6) ?
